data_7135851
loop_
_publ_author_name
'Jayabhavan, Sreejith Sudhakaran'
'Chandramouli, Arthi'
'Jayakumar, R.'
'Damodaran, Krishna K.'

_publ_section_title
;
 Active Pharmaceutical Ingredient Incorporated Supramolecular Materials as
 Antibacterial Agents
;
_journal_name_full 'Chemical Communications'
_journal_paper_doi 10.1039/D6CC02299E
_journal_year 2026
_chemical_formula_sum 'C12 H15 N5 O6'
_chemical_formula_weight 325.29
_space_group_crystal_system triclinic
_space_group_IT_number 2
_space_group_name_Hall '-P 1'
_space_group_name_H-M_alt 'P -1'
_atom_sites_solution_hydrogens mixed
_atom_sites_solution_primary direct
_audit_creation_method SHELXL-2014/7
_audit_update_record
;
2026-02-27 deposited with the CCDC.	2026-05-26 downloaded from the CCDC.
;
_cell_angle_alpha 103.598(2)
_cell_angle_beta 102.087(2)
_cell_angle_gamma 104.118(2)
_cell_formula_units_Z 2
_cell_length_a 6.8390(5)
_cell_length_b 9.0647(6)
_cell_length_c 12.4965(9)
_cell_measurement_reflns_used 9978
_cell_measurement_temperature 302(2)
_cell_measurement_theta_max 27.10
_cell_measurement_theta_min 3.19
_cell_volume 700.39(9)
_computing_cell_refinement 'SAINT V8.35A (?, 2016)'
_computing_data_collection 'SAINT V8.35A (?, 2016)'
_computing_data_reduction 'SAINT V8.35A (?, 2016)'
_computing_molecular_graphics 'MERCURY CSD 4.2.0'
_computing_publication_material 'MERCURY CSD 4.2.0'
_computing_structure_refinement 'SHELXL-2014/7 (Sheldrick, 2014)'
_computing_structure_solution 'SAINT V8.35A (?, 2016)'
_diffrn_ambient_temperature 302(2)
_diffrn_measured_fraction_theta_full 0.998
_diffrn_measured_fraction_theta_max 0.991
_diffrn_measurement_device_type 'Bruker APEX-II CCD'
_diffrn_measurement_method '\f and \w scans'
_diffrn_radiation_type MoK\a
_diffrn_radiation_wavelength 0.71073
_diffrn_reflns_av_R_equivalents 0.0352
_diffrn_reflns_av_unetI/netI 0.0222
_diffrn_reflns_Laue_measured_fraction_full 0.998
_diffrn_reflns_Laue_measured_fraction_max 0.991
_diffrn_reflns_limit_h_max 8
_diffrn_reflns_limit_h_min -8
_diffrn_reflns_limit_k_max 11
_diffrn_reflns_limit_k_min -11
_diffrn_reflns_limit_l_max 15
_diffrn_reflns_limit_l_min -15
_diffrn_reflns_number 27092
_diffrn_reflns_point_group_measured_fraction_full 0.998
_diffrn_reflns_point_group_measured_fraction_max 0.991
_diffrn_reflns_theta_full 25.242
_diffrn_reflns_theta_max 27.176
_diffrn_reflns_theta_min 3.185
_exptl_absorpt_coefficient_mu 0.126
_exptl_absorpt_correction_T_max 0.7455
_exptl_absorpt_correction_T_min 0.6783
_exptl_absorpt_correction_type multi-scan
_exptl_absorpt_process_details
;
SADABS-2016/2 (Bruker,2016/2) was used for absorption correction.
wR2(int) was 0.0542 before and 0.0477 after correction.
The Ratio of minimum to maximum transmission is 0.9099.
The \l/2 correction factor is Not present.
;
_exptl_crystal_colour colourless
_exptl_crystal_density_diffrn 1.542
_exptl_crystal_description BLOCK
_exptl_crystal_F_000 340
_exptl_crystal_size_max 0.190
_exptl_crystal_size_mid 0.060
_exptl_crystal_size_min 0.040
_refine_diff_density_max 0.163
_refine_diff_density_min -0.254
_refine_diff_density_rms 0.048
_refine_ls_extinction_method none
_refine_ls_goodness_of_fit_ref 1.034
_refine_ls_hydrogen_treatment mixed
_refine_ls_matrix_type full
_refine_ls_number_parameters 221
_refine_ls_number_reflns 3085
_refine_ls_number_restraints 0
_refine_ls_restrained_S_all 1.034
_refine_ls_R_factor_all 0.0597
_refine_ls_R_factor_gt 0.0402
_refine_ls_shift/su_max 0.000
_refine_ls_shift/su_mean 0.000
_refine_ls_structure_factor_coef Fsqd
_refine_ls_weighting_details 'w=1/[\s^2^(Fo^2^)+(0.0492P)^2^+0.1829P] where P=(Fo^2^+2Fc^2^)/3'
_refine_ls_weighting_scheme calc
_refine_ls_wR_factor_gt 0.0918
_refine_ls_wR_factor_ref 0.1008
_reflns_Friedel_coverage 0.000
_reflns_number_gt 2371
_reflns_number_total 3085
_reflns_threshold_expression 'I > 2\s(I)'
_cod_data_source_file d6cc02299e2.cif
_cod_data_source_block mo_3-PCMNox
_cod_database_code 7135851
_shelx_shelxl_version_number 2014/7
_shelx_space_group_comment
;
The symmetry employed for this shelxl refinement is uniquely defined
by the following loop, which should always be used as a source of
symmetry information in preference to the above space-group names.
They are only intended as comments.
;
_shelx_estimated_absorpt_t_min 0.977
_shelx_estimated_absorpt_t_max 0.995

loop_
_space_group_symop_operation_xyz
'x, y, z'
'-x, -y, -z'

loop_
_atom_site_label
_atom_site_type_symbol
_atom_site_fract_x
_atom_site_fract_y
_atom_site_fract_z
_atom_site_U_iso_or_equiv
_atom_site_adp_type
_atom_site_occupancy
_atom_site_site_symmetry_order
_atom_site_calc_flag
_atom_site_refinement_flags_posn
_atom_site_refinement_flags_adp
_atom_site_refinement_flags_occupancy
_atom_site_disorder_assembly
_atom_site_disorder_group
C1C C 0.3277(2) 0.88859(16) 0.16220(11) 0.0297(3) Uani 1 1 d . . . . .
H1 H 0.943(4) 0.635(3) -0.113(2) 0.095(9) Uiso 1 1 d . . . . .
C2C C 0.3855(2) 0.77266(17) 0.09368(12) 0.0318(3) Uani 1 1 d . . . . .
H2C H 0.3021 0.6666 0.0696 0.038 Uiso 1 1 calc R U . . .
H2 H 0.820(4) 0.727(3) -0.077(2) 0.081(8) Uiso 1 1 d . . . . .
H2A H 0.140(3) 0.933(2) 0.2536(15) 0.043(5) Uiso 1 1 d . . . . .
C5C C 0.6879(2) 0.96647(18) 0.09513(13) 0.0374(4) Uani 1 1 d . . . . .
H5C H 0.8116 0.9920 0.0740 0.045 Uiso 1 1 calc R U . . .
C6C C 0.6309(2) 1.08331(18) 0.16022(13) 0.0395(4) Uani 1 1 d . . . . .
H6C H 0.7152 1.1889 0.1820 0.047 Uiso 1 1 calc R U . . .
C7C C 0.4512(2) 1.04727(17) 0.19384(13) 0.0370(4) Uani 1 1 d . . . . .
H7C H 0.4123 1.1277 0.2372 0.044 Uiso 1 1 calc R U . . .
C9C C 0.0228(2) 0.70806(17) 0.18885(12) 0.0313(3) Uani 1 1 d . . . . .
N3C N 0.56367(19) 0.81378(14) 0.06169(10) 0.0340(3) Uani 1 1 d . . . . .
C19C C -0.2408(2) 0.60412(17) 0.51620(12) 0.0306(3) Uani 1 1 d . . . . .
C18C C -0.1659(2) 0.71938(18) 0.61923(13) 0.0366(3) Uani 1 1 d . . . . .
H18C H -0.1146 0.7041 0.6895 0.044 Uiso 1 1 calc R U . . .
C16C C -0.2998(3) 0.9520(2) 0.43682(16) 0.0485(4) Uani 1 1 d . . . . .
H16A H -0.2315 0.9519 0.3771 0.073 Uiso 1 1 calc R U . . .
H16B H -0.2456 1.0552 0.4933 0.073 Uiso 1 1 calc R U . . .
H16C H -0.4484 0.9279 0.4046 0.073 Uiso 1 1 calc R U . . .
C15C C -0.2596(2) 0.83010(17) 0.49149(13) 0.0327(3) Uani 1 1 d . . . . .
C13C C -0.4074(2) 0.60144(19) 0.30981(12) 0.0354(3) Uani 1 1 d . . . . .
H13A H -0.4787 0.6717 0.2827 0.042 Uiso 1 1 calc R U . . .
H13B H -0.5136 0.5017 0.2985 0.042 Uiso 1 1 calc R U . . .
C12C C -0.2624(2) 0.56902(18) 0.23847(13) 0.0370(4) Uani 1 1 d . . . . .
H12A H -0.1865 0.5012 0.2655 0.044 Uiso 1 1 calc R U . . .
H12B H -0.3423 0.5152 0.1588 0.044 Uiso 1 1 calc R U . . .
O4C O 0.61365(19) 0.70125(14) -0.00283(11) 0.0515(3) Uani 1 1 d . . . . .
N8C N 0.1529(2) 0.85481(15) 0.20425(11) 0.0351(3) Uani 1 1 d . . . . .
O10C O 0.02847(19) 0.58379(12) 0.13081(10) 0.0470(3) Uani 1 1 d . . . . .
O11C O -0.11706(16) 0.72042(11) 0.24886(8) 0.0346(3) Uani 1 1 d . . . . .
N14C N -0.30177(18) 0.67439(13) 0.43341(10) 0.0289(3) Uani 1 1 d . . . . .
N17C N -0.1777(2) 0.86008(15) 0.60356(11) 0.0384(3) Uani 1 1 d . . . . .
N20C N -0.25225(19) 0.44150(15) 0.49523(11) 0.0361(3) Uani 1 1 d . . . . .
O21C O -0.3168(2) 0.35248(14) 0.39689(11) 0.0580(4) Uani 1 1 d . . . . .
O22C O -0.1952(2) 0.39706(15) 0.57858(12) 0.0591(4) Uani 1 1 d . . . . .
O23C O 0.9151(2) 0.72643(18) -0.11598(12) 0.0572(4) Uani 1 1 d . . . . .

loop_
_atom_site_aniso_label
_atom_site_aniso_U_11
_atom_site_aniso_U_22
_atom_site_aniso_U_33
_atom_site_aniso_U_23
_atom_site_aniso_U_13
_atom_site_aniso_U_12
C1C 0.0323(7) 0.0315(7) 0.0237(7) 0.0067(5) 0.0081(6) 0.0085(6)
C2C 0.0339(8) 0.0296(7) 0.0307(7) 0.0075(6) 0.0119(6) 0.0069(6)
C5C 0.0312(8) 0.0409(9) 0.0378(8) 0.0128(7) 0.0106(6) 0.0054(6)
C6C 0.0393(8) 0.0327(8) 0.0376(8) 0.0071(6) 0.0079(7) 0.0011(6)
C7C 0.0426(9) 0.0305(8) 0.0331(8) 0.0030(6) 0.0118(7) 0.0081(7)
C9C 0.0357(8) 0.0327(8) 0.0263(7) 0.0056(6) 0.0131(6) 0.0111(6)
N3C 0.0358(7) 0.0354(7) 0.0333(7) 0.0092(5) 0.0145(5) 0.0125(5)
C19C 0.0278(7) 0.0329(7) 0.0303(7) 0.0066(6) 0.0114(6) 0.0079(6)
C18C 0.0369(8) 0.0405(8) 0.0282(8) 0.0060(6) 0.0085(6) 0.0091(7)
C16C 0.0587(11) 0.0460(10) 0.0522(10) 0.0193(8) 0.0263(9) 0.0230(8)
C15C 0.0325(7) 0.0328(7) 0.0334(8) 0.0062(6) 0.0167(6) 0.0086(6)
C13C 0.0305(8) 0.0428(8) 0.0260(7) 0.0057(6) 0.0067(6) 0.0048(6)
C12C 0.0400(8) 0.0328(8) 0.0295(8) 0.0001(6) 0.0142(6) 0.0012(6)
O4C 0.0534(7) 0.0424(6) 0.0636(8) 0.0051(6) 0.0362(6) 0.0169(5)
N8C 0.0409(7) 0.0275(6) 0.0350(7) 0.0007(5) 0.0197(6) 0.0081(5)
O10C 0.0582(7) 0.0293(6) 0.0553(7) 0.0026(5) 0.0354(6) 0.0101(5)
O11C 0.0394(6) 0.0310(5) 0.0321(5) 0.0030(4) 0.0187(5) 0.0072(4)
N14C 0.0275(6) 0.0328(6) 0.0250(6) 0.0050(5) 0.0107(5) 0.0075(5)
N17C 0.0436(7) 0.0350(7) 0.0322(7) 0.0029(5) 0.0144(6) 0.0083(6)
N20C 0.0303(6) 0.0355(7) 0.0416(8) 0.0086(6) 0.0137(6) 0.0082(5)
O21C 0.0762(9) 0.0351(6) 0.0484(8) -0.0020(5) 0.0119(7) 0.0106(6)
O22C 0.0743(9) 0.0531(8) 0.0558(8) 0.0253(6) 0.0122(7) 0.0269(7)
O23C 0.0697(9) 0.0602(9) 0.0623(9) 0.0303(7) 0.0396(7) 0.0272(7)

loop_
_atom_type_symbol
_atom_type_description
_atom_type_scat_dispersion_real
_atom_type_scat_dispersion_imag
_atom_type_scat_source
C C 0.0033 0.0016 'International Tables Vol C Tables 4.2.6.8 and 6.1.1.4'
H H 0.0000 0.0000 'International Tables Vol C Tables 4.2.6.8 and 6.1.1.4'
N N 0.0061 0.0033 'International Tables Vol C Tables 4.2.6.8 and 6.1.1.4'
O O 0.0106 0.0060 'International Tables Vol C Tables 4.2.6.8 and 6.1.1.4'

loop_
_geom_angle_atom_site_label_1
_geom_angle_atom_site_label_2
_geom_angle_atom_site_label_3
_geom_angle
_geom_angle_site_symmetry_1
_geom_angle_site_symmetry_3
_geom_angle_publ_flag
C2C C1C C7C 118.95(13) . . ?
C2C C1C N8C 123.43(13) . . ?
C7C C1C N8C 117.60(13) . . ?
N3C C2C C1C 119.96(13) . . ?
N3C C2C H2C 120.0 . . ?
C1C C2C H2C 120.0 . . ?
N3C C5C C6C 119.51(14) . . ?
N3C C5C H5C 120.2 . . ?
C6C C5C H5C 120.2 . . ?
C5C C6C C7C 120.97(14) . . ?
C5C C6C H6C 119.5 . . ?
C7C C6C H6C 119.5 . . ?
C6C C7C C1C 119.08(14) . . ?
C6C C7C H7C 120.5 . . ?
C1C C7C H7C 120.5 . . ?
O10C C9C O11C 124.08(13) . . ?
O10C C9C N8C 126.22(13) . . ?
O11C C9C N8C 109.70(12) . . ?
O4C N3C C5C 120.20(13) . . ?
O4C N3C C2C 118.33(12) . . ?
C5C N3C C2C 121.47(13) . . ?
C18C C19C N14C 107.66(13) . . ?
C18C C19C N20C 126.94(14) . . ?
N14C C19C N20C 125.40(12) . . ?
N17C C18C C19C 109.23(13) . . ?
N17C C18C H18C 125.4 . . ?
C19C C18C H18C 125.4 . . ?
C15C C16C H16A 109.5 . . ?
C15C C16C H16B 109.5 . . ?
H16A C16C H16B 109.5 . . ?
C15C C16C H16C 109.5 . . ?
H16A C16C H16C 109.5 . . ?
H16B C16C H16C 109.5 . . ?
N17C C15C N14C 111.80(13) . . ?
N17C C15C C16C 124.12(14) . . ?
N14C C15C C16C 124.08(14) . . ?
N14C C13C C12C 114.14(12) . . ?
N14C C13C H13A 108.7 . . ?
C12C C13C H13A 108.7 . . ?
N14C C13C H13B 108.7 . . ?
C12C C13C H13B 108.7 . . ?
H13A C13C H13B 107.6 . . ?
O11C C12C C13C 107.76(12) . . ?
O11C C12C H12A 110.2 . . ?
C13C C12C H12A 110.2 . . ?
O11C C12C H12B 110.2 . . ?
C13C C12C H12B 110.2 . . ?
H12A C12C H12B 108.5 . . ?
C9C N8C C1C 126.11(12) . . ?
C9C N8C H2A 116.8(12) . . ?
C1C N8C H2A 116.2(12) . . ?
C9C O11C C12C 113.79(11) . . ?
C15C N14C C19C 105.10(12) . . ?
C15C N14C C13C 124.85(12) . . ?
C19C N14C C13C 129.85(12) . . ?
C15C N17C C18C 106.22(12) . . ?
O21C N20C O22C 123.05(14) . . ?
O21C N20C C19C 119.57(13) . . ?
O22C N20C C19C 117.38(13) . . ?
H1 O23C H2 102(2) . . ?

loop_
_geom_bond_atom_site_label_1
_geom_bond_atom_site_label_2
_geom_bond_distance
_geom_bond_site_symmetry_2
_geom_bond_publ_flag
C1C C2C 1.3837(19) . ?
C1C C7C 1.392(2) . ?
C1C N8C 1.3998(18) . ?
C2C N3C 1.3551(19) . ?
C2C H2C 0.9300 . ?
C5C N3C 1.3484(19) . ?
C5C C6C 1.366(2) . ?
C5C H5C 0.9300 . ?
C6C C7C 1.371(2) . ?
C6C H6C 0.9300 . ?
C7C H7C 0.9300 . ?
C9C O10C 1.2021(17) . ?
C9C O11C 1.3430(17) . ?
C9C N8C 1.3522(19) . ?
N3C O4C 1.3062(16) . ?
C19C C18C 1.357(2) . ?
C19C N14C 1.3815(18) . ?
C19C N20C 1.4146(19) . ?
C18C N17C 1.354(2) . ?
C18C H18C 0.9300 . ?
C16C C15C 1.479(2) . ?
C16C H16A 0.9600 . ?
C16C H16B 0.9600 . ?
C16C H16C 0.9600 . ?
C15C N17C 1.329(2) . ?
C15C N14C 1.3544(18) . ?
C13C N14C 1.4713(18) . ?
C13C C12C 1.501(2) . ?
C13C H13A 0.9700 . ?
C13C H13B 0.9700 . ?
C12C O11C 1.4440(17) . ?
C12C H12A 0.9700 . ?
C12C H12B 0.9700 . ?
N8C H2A 0.861(18) . ?
N20C O21C 1.2203(17) . ?
N20C O22C 1.2261(18) . ?
O23C H1 0.90(3) . ?
O23C H2 0.89(3) . ?
